data_2017585
loop_
_publ_author_name
'Acosta, Lina M.'
'Palma, Alirio'
'Bahsas, Ali'
'Cobo, Justo'
'Glidewell, Christopher'

_publ_section_title
;
 Hydrogen-bonded dimers, chains and rings in six differently
 substituted 2-vinyltetrahydro-1,4-epoxy-1-benzazepines
;
_journal_coeditor_code SK3373
_journal_issue 4
_journal_name_full 'Acta Crystallographica Section C'
_journal_page_first o209
_journal_page_last o214
_journal_paper_doi 10.1107/S0108270110009017
_journal_volume 66
_journal_year 2010
_chemical_formula_iupac 'C12 H13 N O'
_chemical_formula_moiety 'C12 H13 N O'
_chemical_formula_sum 'C12 H13 N O'
_chemical_formula_weight 187.23
_chemical_name_systematic
;
(2<i>SR</i>,4<i>RS</i>)-2-<i>exo</i>-vinyl-2,3,4,5-tetrahydro-1<i>H</i>-
1,4-epoxy-1-benzazepine
;
_space_group_IT_number 14
_symmetry_cell_setting monoclinic
_symmetry_space_group_name_Hall '-P 2yn'
_symmetry_space_group_name_H-M 'P 1 21/n 1'
_atom_sites_solution_hydrogens geom
_atom_sites_solution_primary direct
_atom_sites_solution_secondary difmap
_cell_angle_alpha 90.00
_cell_angle_beta 105.441(11)
_cell_angle_gamma 90.00
_cell_formula_units_Z 4
_cell_length_a 9.8070(13)
_cell_length_b 7.3982(7)
_cell_length_c 13.738(2)
_cell_measurement_reflns_used 2200
_cell_measurement_temperature 120(2)
_cell_measurement_theta_max 27.50
_cell_measurement_theta_min 2.96
_cell_volume 960.8(2)
_computing_cell_refinement 'DIRAX/LSQ (Duisenberg <i>et al.</i>,  2000)'
_computing_data_collection 'COLLECT (Nonius, 1999)'
_computing_data_reduction 'EVALCCD (Duisenberg <i>et al.</i>,  2003)'
_computing_molecular_graphics 'PLATON (Spek, 2009)'
_computing_publication_material
;
SHELXL97 (Sheldrick, 2008) and PLATON (Spek, 2009)
;
_computing_structure_refinement 'SHELXL97 (Sheldrick, 2008)'
_computing_structure_solution 'SIR2004 (Burla <i>et al.</i>,  2005)'
_diffrn_ambient_temperature 120(2)
_diffrn_detector_area_resol_mean 9.091
_diffrn_measured_fraction_theta_full 1.000
_diffrn_measured_fraction_theta_max 1.000
_diffrn_measurement_device_type 'Bruker Nonius KappaCCD area-detector'
_diffrn_measurement_method '\f and \w'
_diffrn_radiation_monochromator graphite
_diffrn_radiation_source 'Bruker Nonius FR591 rotating anode'
_diffrn_radiation_type 'Mo K\a'
_diffrn_radiation_wavelength 0.71073
_diffrn_reflns_av_R_equivalents 0.0543
_diffrn_reflns_av_sigmaI/netI 0.0436
_diffrn_reflns_limit_h_max 12
_diffrn_reflns_limit_h_min -12
_diffrn_reflns_limit_k_max 9
_diffrn_reflns_limit_k_min -9
_diffrn_reflns_limit_l_max 17
_diffrn_reflns_limit_l_min -15
_diffrn_reflns_number 13902
_diffrn_reflns_theta_full 27.50
_diffrn_reflns_theta_max 27.50
_diffrn_reflns_theta_min 2.96
_diffrn_standards_decay_% 0
_diffrn_standards_interval_count 0
_diffrn_standards_interval_time 0
_diffrn_standards_number 0
_exptl_absorpt_coefficient_mu 0.083
_exptl_absorpt_correction_T_max 0.984
_exptl_absorpt_correction_T_min 0.969
_exptl_absorpt_correction_type multi-scan
_exptl_absorpt_process_details '(SADABS; Sheldrick, 2003)'
_exptl_crystal_colour colourless
_exptl_crystal_density_diffrn 1.294
_exptl_crystal_density_method 'not measured'
_exptl_crystal_description block
_exptl_crystal_F_000 400
_exptl_crystal_size_max 0.31
_exptl_crystal_size_mid 0.29
_exptl_crystal_size_min 0.20
_refine_diff_density_max 0.168
_refine_diff_density_min -0.243
_refine_ls_extinction_method none
_refine_ls_goodness_of_fit_ref 1.063
_refine_ls_hydrogen_treatment constr
_refine_ls_matrix_type full
_refine_ls_number_parameters 127
_refine_ls_number_reflns 2200
_refine_ls_number_restraints 0
_refine_ls_restrained_S_all 1.063
_refine_ls_R_factor_all 0.0814
_refine_ls_R_factor_gt 0.0446
_refine_ls_shift/su_max 0.001
_refine_ls_shift/su_mean 0.000
_refine_ls_structure_factor_coef Fsqd
_refine_ls_weighting_details 'w = 1/[\s^2^(Fo^2^)+(0.0467P)^2^+0.1879P] where P=(Fo^2^+2Fc^2^)/3'
_refine_ls_weighting_scheme calc
_refine_ls_wR_factor_gt 0.0920
_refine_ls_wR_factor_ref 0.1070
_reflns_number_gt 1488
_reflns_number_total 2200
_reflns_threshold_expression I>2\s(I)
_cod_data_source_file sk3373.cif
_cod_data_source_block I
_cod_original_sg_symbol_H-M 'P 21/n'
_cod_database_code 2017585
_cod_database_fobs_code 2017585

loop_
_symmetry_equiv_pos_as_xyz
'x, y, z'
'-x+1/2, y+1/2, -z+1/2'
'-x, -y, -z'
'x-1/2, -y-1/2, z-1/2'

loop_
_atom_site_type_symbol
_atom_site_label
_atom_site_fract_x
_atom_site_fract_y
_atom_site_fract_z
_atom_site_U_iso_or_equiv
_atom_site_adp_type
_atom_site_calc_flag
_atom_site_refinement_flags
_atom_site_occupancy
_atom_site_disorder_assembly
_atom_site_disorder_group
O O14 0.49055(10) 0.45113(14) 0.10465(8) 0.0253(3) Uani d . 1 . .
N N1 0.57935(12) 0.40949(16) 0.20407(9) 0.0207(3) Uani d . 1 . .
C C2 0.67762(15) 0.2748(2) 0.18020(12) 0.0214(3) Uani d . 1 . .
H H2 0.7176 0.1959 0.2401 0.026 Uiso calc R 1 . .
C C3 0.58270(16) 0.1630(2) 0.09360(12) 0.0261(4) Uani d . 1 . .
H H3A 0.6278 0.1473 0.0377 0.031 Uiso calc R 1 . .
H H3B 0.5624 0.0425 0.1178 0.031 Uiso calc R 1 . .
C C4 0.44854(16) 0.2754(2) 0.06014(12) 0.0262(4) Uani d . 1 . .
H H4 0.4170 0.2843 -0.0152 0.031 Uiso calc R 1 . .
C C5 0.32915(15) 0.2113(2) 0.10149(12) 0.0266(4) Uani d . 1 . .
H H5A 0.2420 0.2797 0.0696 0.032 Uiso calc R 1 . .
H H5B 0.3107 0.0815 0.0857 0.032 Uiso calc R 1 . .
C C5a 0.36800(14) 0.2388(2) 0.21397(12) 0.0220(3) Uani d . 1 . .
C C6 0.28380(15) 0.1747(2) 0.27298(12) 0.0254(4) Uani d . 1 . .
H H6 0.1982 0.1133 0.2417 0.031 Uiso calc R 1 . .
C C7 0.32186(16) 0.1984(2) 0.37583(13) 0.0286(4) Uani d . 1 . .
H H7 0.2625 0.1542 0.4150 0.034 Uiso calc R 1 . .
C C8 0.44640(16) 0.2864(2) 0.42228(12) 0.0285(4) Uani d . 1 . .
H H8 0.4738 0.3005 0.4936 0.034 Uiso calc R 1 . .
C C9 0.53088(15) 0.3537(2) 0.36484(12) 0.0242(4) Uani d . 1 . .
H H9 0.6160 0.4157 0.3963 0.029 Uiso calc R 1 . .
C C9a 0.49104(14) 0.33046(19) 0.26153(11) 0.0199(3) Uani d . 1 . .
C C21 0.79369(16) 0.3709(2) 0.15017(12) 0.0255(4) Uani d . 1 . .
H H21 0.7684 0.4580 0.0977 0.031 Uiso calc R 1 . .
C C22 0.92861(16) 0.3425(2) 0.19176(13) 0.0312(4) Uani d . 1 . .
H H22A 0.9573 0.2562 0.2445 0.037 Uiso calc R 1 . .
H H22B 0.9976 0.4082 0.1692 0.037 Uiso calc R 1 . .

loop_
_atom_site_aniso_label
_atom_site_aniso_U_11
_atom_site_aniso_U_22
_atom_site_aniso_U_33
_atom_site_aniso_U_12
_atom_site_aniso_U_13
_atom_site_aniso_U_23
O14 0.0301(6) 0.0237(6) 0.0199(6) -0.0008(5) 0.0029(4) 0.0037(5)
N1 0.0213(6) 0.0231(7) 0.0170(7) 0.0007(5) 0.0038(5) 0.0021(5)
C2 0.0237(7) 0.0196(8) 0.0226(8) -0.0003(6) 0.0091(6) -0.0016(6)
C3 0.0292(8) 0.0251(8) 0.0263(9) -0.0048(7) 0.0113(7) -0.0052(7)
C4 0.0331(9) 0.0242(8) 0.0192(8) -0.0050(7) 0.0032(7) -0.0023(7)
C5 0.0247(8) 0.0276(9) 0.0244(9) -0.0035(6) 0.0009(6) -0.0014(7)
C5a 0.0207(7) 0.0190(8) 0.0258(9) 0.0030(6) 0.0054(6) 0.0004(7)
C6 0.0185(7) 0.0219(8) 0.0363(10) 0.0005(6) 0.0080(7) 0.0008(7)
C7 0.0293(8) 0.0272(9) 0.0351(10) 0.0032(7) 0.0187(7) 0.0047(7)
C8 0.0339(9) 0.0309(9) 0.0230(9) 0.0057(7) 0.0117(7) 0.0013(7)
C9 0.0227(8) 0.0255(8) 0.0245(9) 0.0004(6) 0.0067(6) -0.0017(7)
C9a 0.0200(7) 0.0184(8) 0.0223(8) 0.0031(6) 0.0075(6) 0.0019(6)
C21 0.0314(8) 0.0220(8) 0.0271(9) -0.0024(7) 0.0145(7) -0.0018(7)
C22 0.0294(9) 0.0268(9) 0.0415(11) -0.0040(7) 0.0168(8) -0.0050(8)

loop_
_atom_type_symbol
_atom_type_description
_atom_type_scat_dispersion_real
_atom_type_scat_dispersion_imag
_atom_type_scat_source
C C 0.0033 0.0016 'International Tables Vol C Tables 4.2.6.8 and 6.1.1.4'
H H 0.0000 0.0000 'International Tables Vol C Tables 4.2.6.8 and 6.1.1.4'
N N 0.0061 0.0033 'International Tables Vol C Tables 4.2.6.8 and 6.1.1.4'
O O 0.0106 0.0060 'International Tables Vol C Tables 4.2.6.8 and 6.1.1.4'

loop_
_geom_angle_atom_site_label_1
_geom_angle_atom_site_label_2
_geom_angle_atom_site_label_3
_geom_angle_site_symmetry_1
_geom_angle_site_symmetry_3
_geom_angle
_geom_angle_publ_flag
N1 O14 C4 . . 103.88(10) ?
C9a N1 O14 . . 107.78(10) ?
C9a N1 C2 . . 111.67(11) ?
O14 N1 C2 . . 101.42(10) ?
N1 C2 C21 . . 109.30(12) ?
N1 C2 C3 . . 103.70(11) ?
C21 C2 C3 . . 113.02(12) ?
N1 C2 H2 . . 110.2 ?
C21 C2 H2 . . 110.2 ?
C3 C2 H2 . . 110.2 ?
C4 C3 C2 . . 103.64(12) ?
C4 C3 H3A . . 111.0 ?
C2 C3 H3A . . 111.0 ?
C4 C3 H3B . . 111.0 ?
C2 C3 H3B . . 111.0 ?
H3A C3 H3B . . 109.0 ?
O14 C4 C5 . . 106.59(12) ?
O14 C4 C3 . . 103.72(11) ?
C5 C4 C3 . . 114.21(13) ?
O14 C4 H4 . . 110.7 ?
C5 C4 H4 . . 110.7 ?
C3 C4 H4 . . 110.7 ?
C5a C5 C4 . . 109.56(12) ?
C5a C5 H5A . . 109.8 ?
C4 C5 H5A . . 109.8 ?
C5a C5 H5B . . 109.8 ?
C4 C5 H5B . . 109.8 ?
H5A C5 H5B . . 108.2 ?
C6 C5a C9a . . 118.10(14) ?
C6 C5a C5 . . 121.82(13) ?
C9a C5a C5 . . 120.08(13) ?
C7 C6 C5a . . 121.15(14) ?
C7 C6 H6 . . 119.4 ?
C5a C6 H6 . . 119.4 ?
C6 C7 C8 . . 120.01(14) ?
C6 C7 H7 . . 120.0 ?
C8 C7 H7 . . 120.0 ?
C9 C8 C7 . . 119.83(15) ?
C9 C8 H8 . . 120.1 ?
C7 C8 H8 . . 120.1 ?
C9a C9 C8 . . 119.66(14) ?
C9a C9 H9 . . 120.2 ?
C8 C9 H9 . . 120.2 ?
C9 C9a C5a . . 121.23(14) ?
C9 C9a N1 . . 117.78(13) ?
C5a C9a N1 . . 120.96(13) ?
C22 C21 C2 . . 124.03(16) ?
C22 C21 H21 . . 118.0 ?
C2 C21 H21 . . 118.0 ?
C21 C22 H22A . . 120.0 ?
C21 C22 H22B . . 120.0 ?
H22A C22 H22B . . 120.0 ?

loop_
_geom_bond_atom_site_label_1
_geom_bond_atom_site_label_2
_geom_bond_site_symmetry_2
_geom_bond_distance
_geom_bond_publ_flag
O14 N1 . 1.4441(15) ?
O14 C4 . 1.4488(18) ?
N1 C9a . 1.4419(18) ?
N1 C2 . 1.4822(18) ?
C2 C21 . 1.490(2) ?
C2 C3 . 1.542(2) ?
C2 H2 . 1.0000 ?
C3 C4 . 1.521(2) ?
C3 H3A . 0.9900 ?
C3 H3B . 0.9900 ?
C4 C5 . 1.508(2) ?
C4 H4 . 1.0000 ?
C5 C5a . 1.504(2) ?
C5 H5A . 0.9900 ?
C5 H5B . 0.9900 ?
C5a C6 . 1.386(2) ?
C5a C9a . 1.387(2) ?
C6 C7 . 1.373(2) ?
C6 H6 . 0.9500 ?
C7 C8 . 1.381(2) ?
C7 H7 . 0.9500 ?
C8 C9 . 1.380(2) ?
C8 H8 . 0.9500 ?
C9 C9a . 1.379(2) ?
C9 H9 . 0.9500 ?
C21 C22 . 1.311(2) ?
C21 H21 . 0.9500 ?
C22 H22A . 0.9500 ?
C22 H22B . 0.9500 ?

loop_
_geom_hbond_atom_site_label_D
_geom_hbond_atom_site_label_H
_geom_hbond_atom_site_label_A
_geom_hbond_site_symmetry_A
_geom_hbond_distance_DH
_geom_hbond_distance_HA
_geom_hbond_distance_DA
_geom_hbond_angle_DHA
_geom_hbond_publ_flag
C4 H4 O14 3_665 1.00 2.60 3.209(2) 119 no
C6 H6 Cg1 2_545 0.95 2.83 3.616(2) 141 no
C22 H22B Cg1 2_655 0.95 2.78 3.529(2) 136 no

loop_
_geom_torsion_atom_site_label_1
_geom_torsion_atom_site_label_2
_geom_torsion_atom_site_label_3
_geom_torsion_atom_site_label_4
_geom_torsion_site_symmetry_1
_geom_torsion_site_symmetry_2
_geom_torsion_site_symmetry_3
_geom_torsion_site_symmetry_4
_geom_torsion
_geom_torsion_publ_flag
C4 O14 N1 C9a . . . . -67.70(13) ?
C4 O14 N1 C2 . . . . 49.71(12) ?
C9a N1 C2 C21 . . . . -162.66(12) ?
O14 N1 C2 C21 . . . . 82.79(13) ?
C9a N1 C2 C3 . . . . 76.55(14) ?
O14 N1 C2 C3 . . . . -38.00(13) ?
N1 C2 C3 C4 . . . . 13.57(15) ?
C21 C2 C3 C4 . . . . -104.67(14) ?
N1 O14 C4 C5 . . . . 80.17(13) ?
N1 O14 C4 C3 . . . . -40.70(13) ?
C2 C3 C4 O14 . . . . 15.76(15) ?
C2 C3 C4 C5 . . . . -99.84(14) ?
O14 C4 C5 C5a . . . . -46.92(16) ?
C3 C4 C5 C5a . . . . 66.99(17) ?
C4 C5 C5a C6 . . . . -173.27(14) ?
C4 C5 C5a C9a . . . . 6.71(19) ?
C9a C5a C6 C7 . . . . -1.1(2) ?
C5 C5a C6 C7 . . . . 178.92(14) ?
C5a C6 C7 C8 . . . . -0.4(2) ?
C6 C7 C8 C9 . . . . 1.3(2) ?
C7 C8 C9 C9a . . . . -0.8(2) ?
C8 C9 C9a C5a . . . . -0.7(2) ?
C8 C9 C9a N1 . . . . 177.46(13) ?
C6 C5a C9a C9 . . . . 1.6(2) ?
C5 C5a C9a C9 . . . . -178.38(14) ?
C6 C5a C9a N1 . . . . -176.48(13) ?
C5 C5a C9a N1 . . . . 3.5(2) ?
O14 N1 C9a C9 . . . . -151.29(12) ?
C2 N1 C9a C9 . . . . 98.15(15) ?
O14 N1 C9a C5a . . . . 26.85(17) ?
C2 N1 C9a C5a . . . . -83.71(16) ?
N1 C2 C21 C22 . . . . 126.62(16) ?
C3 C2 C21 C22 . . . . -118.46(17) ?
